data_2003809
loop_
_publ_author_name
'Ueng, C.-H.'
'Shih, G.-Y.'

_publ_section_title
;
 [<i>M</i>~2~(CO)~10~(\m-dppp~e~)] [<i>M</i> = Cr, W; dppp~e~ =
 Ph~2~P(CH~2~)~5~PPh~2~]
;
_journal_issue 8
_journal_name_full 'Acta Crystallographica Section C'
_journal_page_first 1524
_journal_page_last 1526
_journal_paper_doi 10.1107/S0108270194014605
_journal_volume 51
_journal_year 1995
_chemical_compound_source 'evaporation from CH~2~Cl~2~/n-hexane'
_chemical_formula_sum 'C39 H30 Cr2 O10 P2'
_chemical_formula_weight 824.59
_space_group_IT_number 15
_symmetry_cell_setting monoclinic
_symmetry_space_group_name_Hall '-C 2yc'
_symmetry_space_group_name_H-M 'C 1 2/c 1'
_atom_type_scat_source IntTabIV
_cell_angle_alpha 90
_cell_angle_beta 94.22(1)
_cell_angle_gamma 90
_cell_formula_units_Z 4
_cell_length_a 25.640(5)
_cell_length_b 8.4901(8)
_cell_length_c 17.662(2)
_cell_measurement_reflns_used 25
_cell_measurement_temperature 298
_cell_measurement_theta_max 18.26
_cell_measurement_theta_min 10.90
_cell_volume 3834.3(9)
_diffrn_measurement_device CAD-4
_diffrn_measurement_method \q/2\q
_diffrn_radiation_type MoK\a
_diffrn_radiation_wavelength 0.71073
_diffrn_reflns_limit_h_max 30
_diffrn_reflns_limit_h_min -30
_diffrn_reflns_limit_k_max 10
_diffrn_reflns_limit_k_min 0
_diffrn_reflns_limit_l_max 20
_diffrn_reflns_limit_l_min 0
_diffrn_reflns_number 3447
_diffrn_reflns_theta_max 25.0
_diffrn_standards_decay_% 3
_diffrn_standards_interval_time 120
_diffrn_standards_number 3
_exptl_absorpt_coefficient_mu 0.69
_exptl_absorpt_correction_T_max 0.999
_exptl_absorpt_correction_T_min 0.944
_exptl_absorpt_correction_type empirical
_exptl_crystal_colour 'light yellow'
_exptl_crystal_density_diffrn 1.428
_exptl_crystal_description block
_exptl_crystal_size_max 0.55
_exptl_crystal_size_mid 0.50
_exptl_crystal_size_min 0.50
_refine_diff_density_max 0.22
_refine_diff_density_min -0.32
_refine_ls_extinction_coef 3.2(1)\mm
_refine_ls_extinction_method secondary
_refine_ls_goodness_of_fit_obs 3.13
_refine_ls_hydrogen_treatment noref
_refine_ls_number_parameters 241
_refine_ls_number_reflns 2764
_refine_ls_R_factor_obs 0.034
_refine_ls_shift/esd_max 0.007
_refine_ls_structure_factor_coef F
_refine_ls_weighting_details 'w = 1/\s^2^(F)'
_refine_ls_weighting_scheme calc
_refine_ls_wR_factor_obs 0.029
_reflns_number_observed 2764
_reflns_number_total 3368
_reflns_observed_criterion I>2.0\s(I)
_cod_data_source_file mu1146.cif
_cod_data_source_block I
_cod_depositor_comments
;
The following automatic conversions were performed:

'_refine_ls_weighting_scheme' value '1/\s^2^(F)' was changed to
'calc'. New tag '_refine_ls_weighting_details' was created. The value
of the new tag was set to 'w = 1/\s^2^(F)'.

Automatic conversion script
Id: cif_fix_values 3143 2015-03-26 13:38:13Z robertas 
;
_cod_original_sg_symbol_H-M 'C 2/c'
_cod_database_code 2003809

loop_
_symmetry_equiv_pos_as_xyz
x,y,z
x,-y,1/2+z
-x,-y,-z
-x,y,1/2-z
1/2+x,1/2+y,z
1/2+x,1/2-y,1/2+z
1/2-x,1/2-y,-z
1/2-x,1/2+y,1/2-z

loop_
_atom_site_label
_atom_site_fract_x
_atom_site_fract_y
_atom_site_fract_z
_atom_site_B_iso_or_equiv
Cr 0.35360(2) 0.23753(5) 0.20762(2) 3.28(2)
P 0.39417(3) 0.05918(8) 0.12442(4) 2.73(3)
O(1) 0.3102(1) -0.0142(3) 0.3068(1) 7.2(1)
O(2) 0.25879(7) 0.2404(3) 0.0938(1) 5.4(1)
O(3) 0.29949(9) 0.4785(3) 0.2979(1) 7.0(1)
O(4) 0.41226(9) 0.5044(3) 0.1377(1) 6.2(1)
O(5) 0.4444(1) 0.2544(3) 0.3244(1) 8.8(2)
C(1) 0.3260(1) 0.0767(4) 0.2668(2) 4.5(2)
C(2) 0.2943(1) 0.2380(3) 0.1352(1) 3.6(1)
C(3) 0.3200(1) 0.3864(4) 0.2635(2) 4.5(1)
C(4) 0.3882(1) 0.4039(3) 0.1601(2) 4.1(1)
C(5) 0.4106(1) 0.2431(4) 0.2791(2) 4.9(2)
C(6) 0.45610(9) -0.0283(3) 0.1617(1) 3.0(1)
C(7) 0.45061(9) -0.1379(3) 0.2294(1) 3.0(1)
C(8) .5 -0.2331(4) .25 3.1(2)
C(1A) 0.35863(9) -0.1125(3) 0.0844(1) 2.9(1)
C(2A) 0.3162(1) -0.1755(3) 0.1170(2) 4.1(1)
C(3A) 0.2913(1) -0.3085(4) 0.0862(2) 5.3(2)
C(4A) 0.3087(1) -0.3774(4) 0.0229(2) 5.6(2)
C(5A) 0.3507(1) -0.3165(4) -0.0102(2) 5.2(2)
C(6A) 0.3759(1) -0.1848(3) 0.0199(2) 4.0(1)
C(1B) 0.4108(1) 0.1616(3) 0.0384(1) 3.0(1)
C(2B) 0.3708(1) 0.1939(3) -0.0169(2) 3.7(1)
C(3B) 0.3804(1) 0.2859(4) -0.0789(2) 4.8(2)
C(4B) 0.4292(1) 0.3478(4) -0.0859(2) 5.0(2)
C(5B) 0.4691(1) 0.3153(4) -0.0326(2) 4.8(2)
C(6B) 0.4600(1) 0.2223(3) 0.0294(2) 3.9(2)
H(6) 0.481 0.055 0.178 3.8
H(6') 0.472 -0.086 0.123 3.8
H(7) 0.443 -0.076 0.273 3.8
H(7') 0.421 -0.207 0.217 3.8
H(8) 0.511 -0.300 0.209 4.0
H(2A) 0.303 -0.127 0.162 5.0
H(3A) 0.262 -0.360 0.109 5.9
H(4A) 0.293 -0.471 0.000 6.0
H(5A) 0.362 -0.367 -0.057 5.7
H(6A) 0.407 -0.141 -0.004 4.7
H(2B) 0.336 0.149 -0.012 4.2
H(3B) 0.352 0.309 -0.118 5.3
H(4B) 0.435 0.412 -0.129 5.6
H(5B) 0.503 0.363 -0.039 5.5
H(6B) 0.488 0.201 0.068 4.5

loop_
_geom_angle_atom_site_label_1
_geom_angle_atom_site_label_2
_geom_angle_atom_site_label_3
_geom_angle
_geom_angle_publ_flag
P Cr C(1) 94.56(9) yes
P Cr C(2) 87.16(8) yes
P Cr C(3) 174.41(9) yes
P Cr C(4) 87.77(9) yes
P Cr C(5) 94.44(9) yes
C(1) Cr C(2) 93.40(10) yes
C(1) Cr C(3) 89.50(10) yes
C(1) Cr C(4) 171.90(10) yes
C(1) Cr C(5) 87.20(10) yes
C(2) Cr C(3) 88.70(10) yes
C(2) Cr C(4) 94.40(10) yes
C(2) Cr C(5) 178.20(10) yes
C(3) Cr C(4) 88.80(10) yes
C(3) Cr C(5) 89.60(10) yes
C(4) Cr C(5) 84.90(10) yes
Cr P C(6) 116.08(8) no
Cr P C(1A) 120.82(8) no
Cr P C(1B) 110.30(8) no
C(6) P C(1A) 102.08(11) no
C(6) P C(1B) 104.01(11) no
C(1A) P C(1B) 101.40(11) no
Cr C(1) O(1) 175.2(3) no
Cr C(2) O(2) 178.3(2) no
Cr C(3) O(3) 179.7(3) no
Cr C(4) O(4) 173.4(3) no
Cr C(5) O(5) 176.1(3) no
P C(6) C(7) 113.60(16) no
P C(6) H(6) 109.56(19) no
P C(6) H(6') 110.56(17) no
C(7) C(6) H(6) 107.7(2) no
C(7) C(6) H(6') 108.7(2) no
H(6) C(6) H(6') 106.4(2) no
C(7) C(8) H(8)a 101.50(9) no
C(7)a C(8) H(8) 101.50(9) no
C(7)a C(8) H(8)a 114.64(9) no
H(8) C(8) H(8)a 109.0(3) no
P C(1A) C(2A) 122.2(2) no
P C(1A) C(6A) 119.1(2) no
C(2A) C(1A) C(6A) 118.7(2) no
C(1A) C(2A) C(3A) 120.5(3) no
C(1A) C(2A) H(2A) 120.2(3) no
C(3A) C(2A) H(2A) 119.4(3) no
C(2A) C(3A) C(4A) 120.1(3) no
C(2A) C(3A) H(3A) 123.3(3) no
C(4A) C(3A) H(3A) 116.6(3) no
C(3A) C(4A) C(5A) 120.2(3) no
C(3A) C(4A) H(4A) 122.6(4) no
C(5A) C(4A) H(4A) 117.2(4) no
C(4A) C(5A) C(6A) 120.3(3) no
C(4A) C(5A) H(5A) 118.5(3) no
C(6A) C(5A) H(5A) 121.2(3) no
C(1A) C(6A) C(5A) 120.2(3) no
C(1A) C(6A) H(6A) 119.3(3) no
C(5A) C(6A) H(6A) 120.4(3) no
P C(1B) C(2B) 118.14(19) no
P C(1B) C(6B) 122.90(19) no
C(2B) C(1B) C(6B) 118.6(2) no
C(1B) C(2B) C(3B) 120.2(3) no
C(1B) C(2B) H(2B) 119.3(3) no
C(3B) C(2B) H(2B) 120.6(3) no
C(2B) C(3B) C(4B) 120.4(3) no
C(2B) C(3B) H(3B) 119.7(3) no
C(4B) C(3B) H(3B) 119.9(3) no
C(3B) C(4B) C(5B) 120.1(3) no
C(6) C(7) C(8) 112.77(18) no
C(6) C(7) H(7) 109.2(2) no
C(6) C(7) H(7') 107.8(2) no
C(8) C(7) H(7) 108.77(19) no
C(8) C(7) H(7') 110.6(2) no
H(7) C(7) H(7') 107.6(2) no
C(7) C(8) C(7)a 115.9(3) no
C(7) C(8) H(8) 114.64(9) no
C(3B) C(4B) H(4B) 118.5(3) no
C(5B) C(4B) H(4B) 121.3(4) no
C(4B) C(5B) C(6B) 120.0(3) no
C(4B) C(5B) H(5B) 118.4(3) no
C(6B) C(5B) H(5B) 121.6(3) no
C(1B) C(6B) C(5B) 120.7(3) no
C(1B) C(6B) H(6B) 119.2(3) no
C(5B) C(6B) H(6B) 120.1(3) no

loop_
_geom_bond_atom_site_label_1
_geom_bond_atom_site_label_2
_geom_bond_distance
_geom_bond_publ_flag
Cr P 2.3998(8) yes
Cr C(1) 1.888(3) yes
Cr C(2) 1.913(3) yes
Cr C(3) 1.854(3) yes
Cr C(4) 1.896(3) yes
Cr C(5) 1.859(3) yes
P C(6) 1.831(2) no
P C(1A) 1.833(3) no
P C(1B) 1.829(2) no
O(1) C(1) 1.140(4) no
O(2) C(2) 1.126(3) no
O(3) C(3) 1.142(4) no
O(4) C(4) 1.141(4) no
O(5) C(5) 1.139(4) no
C(6) C(7) 1.530(3) no
C(6) H(6) 0.978(2) no
C(6) H(6') 0.959(2) no
C(7) C(8) 1.524(3) no
C(7) H(7) 0.960(2) no
C(7) H(7') 0.962(2) no
C(8) C(7)a 1.524(3) no
C(8) H(8) 0.974(2) no
C(8) H(8)a 0.974(2) no
C(1A) C(2A) 1.376(4) no
C(1A) C(6A) 1.395(4) no
C(2A) C(3A) 1.389(4) no
C(2A) H(2A) 0.974(3) no
C(3A) C(4A) 1.365(5) no
C(3A) H(3A) 0.979(3) no
C(4A) C(5A) 1.366(5) no
C(4A) H(4A) 0.966(3) no
C(5A) C(6A) 1.378(4) no
C(5A) H(5A) 0.986(3) no
C(6A) H(6A) 0.992(3) no
C(1B) C(2B) 1.390(4) no
C(1B) C(6B) 1.382(4) no
C(2B) C(3B) 1.381(4) no
C(2B) H(2B) 0.991(3) no
C(3B) C(4B) 1.371(5) no
C(3B) H(3B) 0.986(3) no
C(4B) C(5B) 1.366(5) no
C(4B) H(4B) 0.951(3) no
C(5B) C(6B) 1.385(4) no
C(5B) H(5B) 0.974(3) no
C(6B) H(6B) 0.969(3) no

loop_
_geom_torsion_atom_site_label_1
_geom_torsion_atom_site_label_2
_geom_torsion_atom_site_label_3
_geom_torsion_atom_site_label_4
_geom_torsion
_geom_torsion_publ_flag
C(3) Cr P C(1A) -90.1(10) yes
C(3) Cr P C(1B) 27.6(10) yes
C(3) Cr P C(6) 145.6(10) yes
Cr P C(6) C(7) 65.60(10) yes
P C(6) C(7) C(8) 169.1(2) yes
C(6) C(7) C(8) C(7') 59.0(2) yes
